data_7247442
loop_
_publ_author_name
'Dubey, Ritesh'
'Singh, Sandeep'

_publ_section_title
;
 Dichlorosubstitution as a steering tool in hydrogen bonded cocrystals:
 the nature of rigid and flexible coformers in crystal structures
;
_journal_issue 40
_journal_name_full CrystEngComm
_journal_page_first 5697
_journal_page_last 5705
_journal_paper_doi 10.1039/D3CE00672G
_journal_volume 25
_journal_year 2023
_chemical_formula_sum 'C18 H12 Cl2 N2 O'
_chemical_formula_weight 343.20
_space_group_crystal_system orthorhombic
_space_group_IT_number 19
_space_group_name_Hall 'P 2ac 2ab'
_space_group_name_H-M_alt 'P 21 21 21'
_atom_sites_solution_hydrogens mixed
_audit_creation_method SHELXL-2018/3
_audit_update_record
;
2023-06-27 deposited with the CCDC.	2023-08-28 downloaded from the CCDC.
;
_cell_angle_alpha 90
_cell_angle_beta 90
_cell_angle_gamma 90
_cell_formula_units_Z 4
_cell_length_a 7.0782(7)
_cell_length_b 12.8899(12)
_cell_length_c 17.2503(15)
_cell_measurement_reflns_used 4636
_cell_measurement_temperature 150(2)
_cell_measurement_theta_max 27.5
_cell_measurement_theta_min 2.0
_cell_volume 1573.9(3)
_computing_structure_refinement 'SHELXL-2018/3 (Sheldrick, 2018)'
_diffrn_ambient_temperature 150(2)
_diffrn_measured_fraction_theta_full 0.999
_diffrn_measured_fraction_theta_max 0.999
_diffrn_measurement_device_type 'Rigaku Mercury375R (2x2 bin mode)'
_diffrn_radiation_type MoK\a
_diffrn_radiation_wavelength 0.71073
_diffrn_reflns_av_R_equivalents 0.0716
_diffrn_reflns_av_unetI/netI 0.0401
_diffrn_reflns_Laue_measured_fraction_full 0.999
_diffrn_reflns_Laue_measured_fraction_max 0.999
_diffrn_reflns_limit_h_max 9
_diffrn_reflns_limit_h_min -9
_diffrn_reflns_limit_k_max 16
_diffrn_reflns_limit_k_min -16
_diffrn_reflns_limit_l_max 22
_diffrn_reflns_limit_l_min -22
_diffrn_reflns_number 16778
_diffrn_reflns_point_group_measured_fraction_full 0.999
_diffrn_reflns_point_group_measured_fraction_max 0.999
_diffrn_reflns_theta_full 25.242
_diffrn_reflns_theta_max 27.465
_diffrn_reflns_theta_min 2.842
_exptl_absorpt_coefficient_mu 0.417
_exptl_crystal_density_diffrn 1.448
_exptl_crystal_description Plate
_exptl_crystal_F_000 704
_exptl_crystal_size_max 0.300
_exptl_crystal_size_mid 0.150
_exptl_crystal_size_min 0.120
_refine_diff_density_max 0.173
_refine_diff_density_min -0.233
_refine_diff_density_rms 0.041
_refine_ls_abs_structure_details
;
 Flack x determined using 1390 quotients [(I+)-(I-)]/[(I+)+(I-)]
 (Parsons, Flack and Wagner, Acta Cryst. B69 (2013) 249-259).
;
_refine_ls_abs_structure_Flack 0.01(4)
_refine_ls_extinction_coef 0.018(2)
_refine_ls_extinction_expression Fc^*^=kFc[1+0.001xFc^2^\l^3^/sin(2\q)]^-1/4^
_refine_ls_extinction_method 'SHELXL-2018/3 (Sheldrick 2018)'
_refine_ls_goodness_of_fit_ref 1.079
_refine_ls_hydrogen_treatment mixed
_refine_ls_matrix_type full
_refine_ls_number_parameters 213
_refine_ls_number_reflns 3605
_refine_ls_number_restraints 0
_refine_ls_restrained_S_all 1.079
_refine_ls_R_factor_all 0.0359
_refine_ls_R_factor_gt 0.0339
_refine_ls_shift/su_max 0.000
_refine_ls_shift/su_mean 0.000
_refine_ls_structure_factor_coef Fsqd
_refine_ls_weighting_details 'w=1/[\s^2^(Fo^2^)+(0.0394P)^2^+0.2115P] where P=(Fo^2^+2Fc^2^)/3'
_refine_ls_weighting_scheme calc
_refine_ls_wR_factor_gt 0.0878
_refine_ls_wR_factor_ref 0.0896
_reflns_Friedel_coverage 0.735
_reflns_Friedel_fraction_full 1.000
_reflns_Friedel_fraction_max 1.000
_reflns_number_gt 3451
_reflns_number_total 3605
_reflns_threshold_expression 'I > 2\s(I)'
_cod_data_source_file d3ce00672g1.cif
_cod_data_source_block datam
_cod_depositor_comments 'Adding full bibliography for 7247442--7247454.cif.'
_cod_database_code 7247442
_shelx_shelxl_version_number 2018/3
_shelx_space_group_comment
;
The symmetry employed for this shelxl refinement is uniquely defined
by the following loop, which should always be used as a source of
symmetry information in preference to the above space-group names.
They are only intended as comments.
;
_shelx_estimated_absorpt_t_min 0.885
_shelx_estimated_absorpt_t_max 0.952

loop_
_space_group_symop_operation_xyz
'x, y, z'
'-x+1/2, -y, z+1/2'
'-x, y+1/2, -z+1/2'
'x+1/2, -y+1/2, -z'

loop_
_atom_site_label
_atom_site_type_symbol
_atom_site_fract_x
_atom_site_fract_y
_atom_site_fract_z
_atom_site_U_iso_or_equiv
_atom_site_adp_type
_atom_site_occupancy
_atom_site_site_symmetry_order
_atom_site_calc_flag
_atom_site_refinement_flags_posn
_atom_site_refinement_flags_adp
_atom_site_refinement_flags_occupancy
_atom_site_disorder_assembly
_atom_site_disorder_group
C1 C 0.4201(3) 0.39614(18) 0.41034(13) 0.0333(5) Uani 1 1 d . . . . .
C2 C 0.4850(3) 0.30786(19) 0.37101(13) 0.0315(5) Uani 1 1 d . . . . .
C3 C 0.3803(4) 0.21664(18) 0.37323(14) 0.0357(5) Uani 1 1 d . . . . .
C4 C 0.2135(4) 0.2110(2) 0.41460(15) 0.0419(6) Uani 1 1 d . . . . .
H4 H 0.144553 0.147805 0.417157 0.050 Uiso 1 1 calc R U . . .
C5 C 0.1486(4) 0.2985(2) 0.45215(14) 0.0451(7) Uani 1 1 d . . . . .
H5 H 0.032610 0.295716 0.479806 0.054 Uiso 1 1 calc R U . . .
C6 C 0.2496(4) 0.3903(2) 0.45017(14) 0.0412(6) Uani 1 1 d . . . . .
H6 H 0.202240 0.449783 0.476222 0.049 Uiso 1 1 calc R U . . .
C7 C 0.4087(4) 0.7299(2) 0.39230(15) 0.0411(6) Uani 1 1 d . . . . .
H7 H 0.413955 0.696743 0.343143 0.049 Uiso 1 1 calc R U . . .
C8 C 0.3984(4) 0.8382(2) 0.39437(16) 0.0447(6) Uani 1 1 d . . . . .
H8 H 0.394473 0.877248 0.347676 0.054 Uiso 1 1 calc R U . . .
C9 C 0.3942(4) 0.8870(2) 0.46468(16) 0.0413(5) Uani 1 1 d . . . . .
H9 H 0.388457 0.960517 0.467306 0.050 Uiso 1 1 calc R U . . .
C10 C 0.3985(3) 0.82780(19) 0.53310(14) 0.0335(5) Uani 1 1 d . . . . .
C11 C 0.3938(4) 0.87375(19) 0.60883(15) 0.0392(6) Uani 1 1 d . . . . .
H11 H 0.391092 0.947145 0.613684 0.047 Uiso 1 1 calc R U . . .
C12 C 0.3931(3) 0.8145(2) 0.67314(14) 0.0377(5) Uani 1 1 d . . . . .
H12 H 0.392190 0.846840 0.722636 0.045 Uiso 1 1 calc R U . . .
C13 C 0.3938(3) 0.70358(18) 0.66816(14) 0.0328(5) Uani 1 1 d . . . . .
C14 C 0.3823(3) 0.6398(2) 0.73426(14) 0.0392(5) Uani 1 1 d . . . . .
H14 H 0.378911 0.669501 0.784657 0.047 Uiso 1 1 calc R U . . .
C15 C 0.3762(4) 0.5343(2) 0.72478(15) 0.0433(6) Uani 1 1 d . . . . .
H15 H 0.366039 0.489730 0.768419 0.052 Uiso 1 1 calc R U . . .
C16 C 0.3850(4) 0.4936(2) 0.65003(16) 0.0424(6) Uani 1 1 d . . . . .
H16 H 0.380995 0.420297 0.644532 0.051 Uiso 1 1 calc R U . . .
C17 C 0.4006(3) 0.65460(17) 0.59477(14) 0.0306(5) Uani 1 1 d . . . . .
C18 C 0.4046(3) 0.71858(17) 0.52575(13) 0.0301(5) Uani 1 1 d . . . . .
N1 N 0.4113(3) 0.67090(16) 0.45527(11) 0.0352(4) Uani 1 1 d . . . . .
N2 N 0.3985(3) 0.55011(15) 0.58614(12) 0.0368(4) Uani 1 1 d . . . . .
O1 O 0.5275(3) 0.48182(15) 0.40720(13) 0.0489(5) Uani 1 1 d . . . . .
H1O H 0.477(6) 0.532(3) 0.432(2) 0.082(13) Uiso 1 1 d . . . . .
Cl1 Cl 0.69618(9) 0.31530(5) 0.32110(4) 0.04606(19) Uani 1 1 d . . . . .
Cl2 Cl 0.45669(12) 0.10788(5) 0.32281(5) 0.0549(2) Uani 1 1 d . . . . .

loop_
_atom_site_aniso_label
_atom_site_aniso_U_11
_atom_site_aniso_U_22
_atom_site_aniso_U_33
_atom_site_aniso_U_23
_atom_site_aniso_U_13
_atom_site_aniso_U_12
C1 0.0360(12) 0.0365(11) 0.0273(10) -0.0024(9) 0.0018(9) -0.0074(10)
C2 0.0306(10) 0.0363(11) 0.0277(10) 0.0009(8) -0.0006(8) -0.0010(9)
C3 0.0418(12) 0.0334(12) 0.0319(11) 0.0025(8) -0.0110(10) -0.0004(10)
C4 0.0433(13) 0.0471(14) 0.0353(12) 0.0093(10) -0.0081(11) -0.0159(12)
C5 0.0398(13) 0.0700(19) 0.0255(11) 0.0010(11) 0.0034(10) -0.0158(13)
C6 0.0387(13) 0.0548(15) 0.0301(11) -0.0112(11) 0.0065(9) -0.0045(12)
C7 0.0359(13) 0.0514(14) 0.0361(13) -0.0070(10) 0.0021(10) -0.0041(11)
C8 0.0416(13) 0.0497(16) 0.0428(14) 0.0078(11) -0.0018(11) -0.0056(12)
C9 0.0365(12) 0.0369(12) 0.0505(14) 0.0020(11) -0.0022(11) -0.0019(11)
C10 0.0259(10) 0.0335(11) 0.0412(12) -0.0048(9) -0.0004(9) -0.0020(9)
C11 0.0367(12) 0.0307(12) 0.0502(14) -0.0135(10) -0.0003(11) -0.0012(10)
C12 0.0357(11) 0.0403(12) 0.0370(12) -0.0153(11) 0.0021(10) -0.0006(10)
C13 0.0246(10) 0.0374(11) 0.0363(12) -0.0086(9) -0.0005(9) 0.0007(9)
C14 0.0328(11) 0.0522(14) 0.0327(11) -0.0041(10) -0.0001(10) 0.0054(11)
C15 0.0413(13) 0.0471(14) 0.0415(13) 0.0057(11) 0.0044(11) 0.0099(12)
C16 0.0422(13) 0.0339(12) 0.0510(15) -0.0009(10) 0.0090(12) 0.0048(11)
C17 0.0238(10) 0.0327(11) 0.0353(11) -0.0086(8) 0.0020(8) 0.0008(8)
C18 0.0230(10) 0.0339(11) 0.0335(11) -0.0076(8) 0.0013(8) -0.0013(8)
N1 0.0336(9) 0.0390(11) 0.0330(10) -0.0076(8) 0.0039(8) -0.0031(9)
N2 0.0371(10) 0.0334(10) 0.0400(10) -0.0070(8) 0.0069(9) 0.0005(9)
O1 0.0508(11) 0.0369(10) 0.0591(12) -0.0160(9) 0.0194(10) -0.0134(9)
Cl1 0.0375(3) 0.0478(3) 0.0529(4) -0.0083(3) 0.0124(3) -0.0012(3)
Cl2 0.0619(4) 0.0299(3) 0.0730(5) -0.0061(3) -0.0109(4) 0.0045(3)

loop_
_atom_type_symbol
_atom_type_description
_atom_type_scat_dispersion_real
_atom_type_scat_dispersion_imag
_atom_type_scat_source
C C 0.0033 0.0016 'International Tables Vol C Tables 4.2.6.8 and 6.1.1.4'
H H 0.0000 0.0000 'International Tables Vol C Tables 4.2.6.8 and 6.1.1.4'
N N 0.0061 0.0033 'International Tables Vol C Tables 4.2.6.8 and 6.1.1.4'
O O 0.0106 0.0060 'International Tables Vol C Tables 4.2.6.8 and 6.1.1.4'
Cl Cl 0.1484 0.1585 'International Tables Vol C Tables 4.2.6.8 and 6.1.1.4'

loop_
_geom_angle_atom_site_label_1
_geom_angle_atom_site_label_2
_geom_angle_atom_site_label_3
_geom_angle
_geom_angle_site_symmetry_1
_geom_angle_site_symmetry_3
_geom_angle_publ_flag
O1 C1 C6 123.8(2) . . ?
O1 C1 C2 117.6(2) . . ?
C6 C1 C2 118.6(2) . . ?
C3 C2 C1 119.9(2) . . ?
C3 C2 Cl1 121.45(18) . . ?
C1 C2 Cl1 118.65(18) . . ?
C4 C3 C2 121.0(2) . . ?
C4 C3 Cl2 118.82(19) . . ?
C2 C3 Cl2 120.2(2) . . ?
C5 C4 C3 118.9(2) . . ?
C5 C4 H4 120.5 . . ?
C3 C4 H4 120.5 . . ?
C4 C5 C6 121.1(2) . . ?
C4 C5 H5 119.5 . . ?
C6 C5 H5 119.5 . . ?
C5 C6 C1 120.5(2) . . ?
C5 C6 H6 119.8 . . ?
C1 C6 H6 119.8 . . ?
N1 C7 C8 123.5(2) . . ?
N1 C7 H7 118.2 . . ?
C8 C7 H7 118.2 . . ?
C9 C8 C7 118.9(2) . . ?
C9 C8 H8 120.6 . . ?
C7 C8 H8 120.6 . . ?
C8 C9 C10 119.7(2) . . ?
C8 C9 H9 120.1 . . ?
C10 C9 H9 120.1 . . ?
C9 C10 C18 117.7(2) . . ?
C9 C10 C11 122.7(2) . . ?
C18 C10 C11 119.6(2) . . ?
C12 C11 C10 121.1(2) . . ?
C12 C11 H11 119.5 . . ?
C10 C11 H11 119.5 . . ?
C11 C12 C13 121.1(2) . . ?
C11 C12 H12 119.5 . . ?
C13 C12 H12 119.5 . . ?
C14 C13 C17 117.8(2) . . ?
C14 C13 C12 122.3(2) . . ?
C17 C13 C12 119.9(2) . . ?
C15 C14 C13 119.0(2) . . ?
C15 C14 H14 120.5 . . ?
C13 C14 H14 120.5 . . ?
C14 C15 C16 118.9(2) . . ?
C14 C15 H15 120.6 . . ?
C16 C15 H15 120.6 . . ?
N2 C16 C15 124.5(2) . . ?
N2 C16 H16 117.8 . . ?
C15 C16 H16 117.8 . . ?
N2 C17 C13 122.8(2) . . ?
N2 C17 C18 118.4(2) . . ?
C13 C17 C18 118.8(2) . . ?
N1 C18 C10 122.0(2) . . ?
N1 C18 C17 118.5(2) . . ?
C10 C18 C17 119.5(2) . . ?
C7 N1 C18 118.2(2) . . ?
C16 N2 C17 117.1(2) . . ?
C1 O1 H1O 111(3) . . ?

loop_
_geom_bond_atom_site_label_1
_geom_bond_atom_site_label_2
_geom_bond_distance
_geom_bond_site_symmetry_2
_geom_bond_publ_flag
C1 O1 1.342(3) . ?
C1 C6 1.391(3) . ?
C1 C2 1.402(3) . ?
C2 C3 1.390(3) . ?
C2 Cl1 1.728(2) . ?
C3 C4 1.382(4) . ?
C3 Cl2 1.736(3) . ?
C4 C5 1.380(4) . ?
C4 H4 0.9500 . ?
C5 C6 1.383(4) . ?
C5 H5 0.9500 . ?
C6 H6 0.9500 . ?
C7 N1 1.326(3) . ?
C7 C8 1.399(4) . ?
C7 H7 0.9500 . ?
C8 C9 1.366(4) . ?
C8 H8 0.9500 . ?
C9 C10 1.406(4) . ?
C9 H9 0.9500 . ?
C10 C18 1.414(3) . ?
C10 C11 1.435(3) . ?
C11 C12 1.347(4) . ?
C11 H11 0.9500 . ?
C12 C13 1.433(3) . ?
C12 H12 0.9500 . ?
C13 C14 1.408(3) . ?
C13 C17 1.416(3) . ?
C14 C15 1.370(4) . ?
C14 H14 0.9500 . ?
C15 C16 1.394(4) . ?
C15 H15 0.9500 . ?
C16 N2 1.325(3) . ?
C16 H16 0.9500 . ?
C17 N2 1.355(3) . ?
C17 C18 1.449(3) . ?
C18 N1 1.363(3) . ?
O1 H1O 0.85(4) . ?

loop_
_geom_torsion_atom_site_label_1
_geom_torsion_atom_site_label_2
_geom_torsion_atom_site_label_3
_geom_torsion_atom_site_label_4
_geom_torsion
_geom_torsion_site_symmetry_1
_geom_torsion_site_symmetry_2
_geom_torsion_site_symmetry_3
_geom_torsion_site_symmetry_4
_geom_torsion_publ_flag
O1 C1 C2 C3 179.2(2) . . . . ?
C6 C1 C2 C3 -0.8(3) . . . . ?
O1 C1 C2 Cl1 -0.4(3) . . . . ?
C6 C1 C2 Cl1 179.68(18) . . . . ?
C1 C2 C3 C4 -0.8(3) . . . . ?
Cl1 C2 C3 C4 178.70(18) . . . . ?
C1 C2 C3 Cl2 178.46(18) . . . . ?
Cl1 C2 C3 Cl2 -2.0(3) . . . . ?
C2 C3 C4 C5 1.9(4) . . . . ?
Cl2 C3 C4 C5 -177.4(2) . . . . ?
C3 C4 C5 C6 -1.3(4) . . . . ?
C4 C5 C6 C1 -0.3(4) . . . . ?
O1 C1 C6 C5 -178.6(3) . . . . ?
C2 C1 C6 C5 1.3(4) . . . . ?
N1 C7 C8 C9 1.2(4) . . . . ?
C7 C8 C9 C10 -0.6(4) . . . . ?
C8 C9 C10 C18 -0.8(3) . . . . ?
C8 C9 C10 C11 -179.8(2) . . . . ?
C9 C10 C11 C12 178.3(2) . . . . ?
C18 C10 C11 C12 -0.7(4) . . . . ?
C10 C11 C12 C13 -1.1(4) . . . . ?
C11 C12 C13 C14 -176.3(2) . . . . ?
C11 C12 C13 C17 1.8(4) . . . . ?
C17 C13 C14 C15 -0.7(3) . . . . ?
C12 C13 C14 C15 177.4(2) . . . . ?
C13 C14 C15 C16 1.2(4) . . . . ?
C14 C15 C16 N2 -0.2(4) . . . . ?
C14 C13 C17 N2 -0.7(3) . . . . ?
C12 C13 C17 N2 -178.9(2) . . . . ?
C14 C13 C17 C18 177.5(2) . . . . ?
C12 C13 C17 C18 -0.7(3) . . . . ?
C9 C10 C18 N1 1.7(3) . . . . ?
C11 C10 C18 N1 -179.2(2) . . . . ?
C9 C10 C18 C17 -177.3(2) . . . . ?
C11 C10 C18 C17 1.7(3) . . . . ?
N2 C17 C18 N1 -1.8(3) . . . . ?
C13 C17 C18 N1 179.93(19) . . . . ?
N2 C17 C18 C10 177.2(2) . . . . ?
C13 C17 C18 C10 -1.0(3) . . . . ?
C8 C7 N1 C18 -0.3(4) . . . . ?
C10 C18 N1 C7 -1.2(3) . . . . ?
C17 C18 N1 C7 177.8(2) . . . . ?
C15 C16 N2 C17 -1.1(4) . . . . ?
C13 C17 N2 C16 1.6(4) . . . . ?
C18 C17 N2 C16 -176.6(2) . . . . ?
